data_4324820
loop_
_publ_author_name
'Jiao Zhao'
'Xiu-Li Wang'
'Xin Shi'
'Qi-Hua Yang'
'Can Li'

_publ_section_title
;
 Synthesis, Structure, and Photoluminescent Properties of Metal-Organic
 Coordination Polymers Assembled with Bithiophenedicarboxylic Acid
;
_journal_name_full 'Inorganic Chemistry'
_journal_page_first 3198
_journal_page_last 3205
_journal_paper_doi 10.1021/ic101112b
_journal_volume 50
_journal_year 2011
_chemical_formula_sum 'C42 H40 Mn3 N4 O16 S6'
_chemical_formula_weight 1213.96
_chemical_name_systematic
;
 ?
;
_space_group_IT_number 15
_symmetry_cell_setting monoclinic
_symmetry_space_group_name_Hall '-C 2yc'
_symmetry_space_group_name_H-M 'C 1 2/c 1'
_atom_sites_solution_hydrogens geom
_atom_sites_solution_primary direct
_atom_sites_solution_secondary difmap
_audit_creation_method SHELXL-97
_cell_angle_alpha 90.00
_cell_angle_beta 106.241(3)
_cell_angle_gamma 90.00
_cell_formula_units_Z 4
_cell_length_a 18.7201(9)
_cell_length_b 15.0754(8)
_cell_length_c 19.4250(10)
_cell_measurement_reflns_used 1858
_cell_measurement_temperature 293(2)
_cell_measurement_theta_max 20.7082
_cell_measurement_theta_min 2.2347
_cell_volume 5263.2(5)
_computing_cell_refinement 'Bruker SMART'
_computing_data_collection 'Bruker SMART'
_computing_data_reduction 'Bruker SAINT'
_computing_structure_refinement 'SHELXL-97 (Sheldrick, 2008)'
_computing_structure_solution 'SHELXS-97 (Sheldrick, 2008)'
_diffrn_ambient_temperature 293(2)
_diffrn_detector_area_resol_mean '512 pixel'
_diffrn_measured_fraction_theta_full 0.972
_diffrn_measured_fraction_theta_max 0.972
_diffrn_measurement_device_type 'CCD area detector'
_diffrn_measurement_method 'phi and omega scans'
_diffrn_radiation_monochromator graphite
_diffrn_radiation_source 'fine-focus sealed tube'
_diffrn_radiation_type MoK\a
_diffrn_radiation_wavelength 0.71073
_diffrn_reflns_av_R_equivalents 0.0607
_diffrn_reflns_av_sigmaI/netI 0.0819
_diffrn_reflns_limit_h_max 24
_diffrn_reflns_limit_h_min -23
_diffrn_reflns_limit_k_max 19
_diffrn_reflns_limit_k_min -18
_diffrn_reflns_limit_l_max 24
_diffrn_reflns_limit_l_min -25
_diffrn_reflns_number 16547
_diffrn_reflns_theta_full 27.51
_diffrn_reflns_theta_max 27.51
_diffrn_reflns_theta_min 1.90
_exptl_absorpt_coefficient_mu 1.015
_exptl_absorpt_correction_T_max 0.9053
_exptl_absorpt_correction_T_min 0.6636
_exptl_absorpt_correction_type multi-scan
_exptl_absorpt_process_details
;
Sheldrick, G. M. (2004), SADABS V2004-1, 
Bruker AXS Inc. Madison, WI 53711, USA.
;
_exptl_crystal_colour yellow
_exptl_crystal_density_diffrn 1.532
_exptl_crystal_description block
_exptl_crystal_F_000 2476
_exptl_crystal_size_max 0.44
_exptl_crystal_size_mid 0.20
_exptl_crystal_size_min 0.10
_refine_diff_density_max 0.920
_refine_diff_density_min -1.490
_refine_diff_density_rms 0.137
_refine_ls_extinction_method none
_refine_ls_goodness_of_fit_ref 1.036
_refine_ls_hydrogen_treatment constr
_refine_ls_matrix_type full
_refine_ls_number_parameters 326
_refine_ls_number_reflns 5888
_refine_ls_number_restraints 58
_refine_ls_restrained_S_all 1.188
_refine_ls_R_factor_all 0.1443
_refine_ls_R_factor_gt 0.0835
_refine_ls_shift/su_max 0.001
_refine_ls_shift/su_mean 0.000
_refine_ls_structure_factor_coef Fsqd
_refine_ls_weighting_details 'calc w=1/[\s^2^(Fo^2^)+(0.1633P)^2^+4.9000P] where P=(Fo^2^+2Fc^2^)/3'
_refine_ls_weighting_scheme calc
_refine_ls_wR_factor_gt 0.2448
_refine_ls_wR_factor_ref 0.2890
_reflns_number_gt 3169
_reflns_number_total 5888
_reflns_threshold_expression >2sigma(I)
_cod_data_source_file ic101112b_si_002_1.cif
_cod_data_source_block 1
_cod_original_sg_symbol_H-M 'C 2/c'
_cod_database_code 4324820

loop_
_symmetry_equiv_pos_as_xyz
'x, y, z'
'-x, y, -z+1/2'
'x+1/2, y+1/2, z'
'-x+1/2, y+1/2, -z+1/2'
'-x, -y, -z'
'x, -y, z-1/2'
'-x+1/2, -y+1/2, -z'
'x+1/2, -y+1/2, z-1/2'

loop_
_atom_site_label
_atom_site_type_symbol
_atom_site_fract_x
_atom_site_fract_y
_atom_site_fract_z
_atom_site_U_iso_or_equiv
_atom_site_adp_type
_atom_site_occupancy
_atom_site_symmetry_multiplicity
_atom_site_calc_flag
_atom_site_refinement_flags
Mn1 Mn 0.2500 0.7500 0.5000 0.0311(4) Uani 1 2 d S
Mn2 Mn 0.15313(6) 0.82883(8) 0.32219(6) 0.0485(4) Uani 1 1 d U
S1 S 0.08119(12) 0.57928(17) 0.46582(13) 0.0659(7) Uani 1 1 d .
S2 S 0.38656(11) 0.77449(18) 0.25749(11) 0.0600(6) Uani 1 1 d .
S3 S 0.21687(13) 1.13427(13) 0.42996(13) 0.0606(6) Uani 1 1 d .
O1 O 0.1500(3) 0.7272(4) 0.4082(3) 0.0543(14) Uani 1 1 d .
O2 O 0.0479(3) 0.8011(5) 0.3580(4) 0.0699(17) Uani 1 1 d .
O3 O 0.2606(3) 0.7998(4) 0.3174(3) 0.0630(16) Uani 1 1 d .
O4 O 0.3184(3) 0.7622(4) 0.4287(3) 0.0585(15) Uani 1 1 d .
O5 O 0.1200(4) 0.7103(6) 0.2517(4) 0.101(3) Uani 1 1 d .
O6 O 0.1857(3) 0.9468(4) 0.3843(3) 0.0618(15) Uani 1 1 d .
O7 O 0.0988(5) 0.9007(7) 0.2280(4) 0.125(3) Uani 1 1 d DU
O8 O 0.2740(4) 0.6120(4) 0.5061(4) 0.0719(18) Uani 1 1 d .
N1 N 0.1508(7) 0.5672(7) 0.2300(6) 0.106(3) Uani 1 1 d .
C1 C 0.0808(5) 0.7402(6) 0.3957(5) 0.055(2) Uani 1 1 d .
C2 C 0.0393(4) 0.6726(6) 0.4267(5) 0.061(2) Uani 1 1 d .
C3 C -0.0346(5) 0.6764(7) 0.4248(6) 0.077(3) Uani 1 1 d .
H3 H -0.0659 0.7236 0.4055 0.093 Uiso 1 1 calc R
C4 C -0.0577(5) 0.6007(8) 0.4552(6) 0.085(3) Uani 1 1 d .
H4 H -0.1061 0.5918 0.4575 0.102 Uiso 1 1 calc R
C5 C 0.0001(5) 0.5407(7) 0.4815(5) 0.074(3) Uani 1 1 d .
C6 C 0.3168(4) 0.7790(5) 0.3658(4) 0.0421(17) Uani 1 1 d .
C7 C 0.3867(4) 0.7721(6) 0.3449(4) 0.055(2) Uani 1 1 d .
C8 C 0.4563(5) 0.7681(10) 0.3878(5) 0.100(5) Uani 1 1 d .
H8 H 0.4676 0.7661 0.4375 0.120 Uiso 1 1 calc R
C9 C 0.5109(6) 0.7670(8) 0.3504(6) 0.087(3) Uani 1 1 d U
H9 H 0.5617 0.7657 0.3730 0.104 Uiso 1 1 calc R
C10 C 0.4816(5) 0.7681(7) 0.2784(4) 0.064(2) Uani 1 1 d .
C11 C 0.1637(8) 0.6509(10) 0.2384(7) 0.109(4) Uani 1 1 d .
H11 H 0.2094 0.6705 0.2344 0.130 Uiso 1 1 calc R
C12 C 0.2018(10) 0.5098(12) 0.2102(11) 0.187(9) Uani 1 1 d .
H12A H 0.2459 0.5423 0.2102 0.281 Uiso 1 1 calc R
H12B H 0.1793 0.4865 0.1632 0.281 Uiso 1 1 calc R
H12C H 0.2146 0.4619 0.2439 0.281 Uiso 1 1 calc R
C13 C 0.0809(9) 0.5306(13) 0.2356(10) 0.160(7) Uani 1 1 d .
H13A H 0.0582 0.5714 0.2611 0.241 Uiso 1 1 calc R
H13B H 0.0901 0.4752 0.2610 0.241 Uiso 1 1 calc R
H13C H 0.0482 0.5209 0.1884 0.241 Uiso 1 1 calc R
C14 C 0.2114(5) 0.9507(5) 0.4495(6) 0.054(2) Uani 1 1 d .
C15 C 0.2294(5) 1.0411(5) 0.4812(5) 0.057(2) Uani 1 1 d .
C16 C 0.2565(7) 1.0604(6) 0.5530(6) 0.086(3) Uani 1 1 d .
H16 H 0.2667 1.0184 0.5895 0.104 Uiso 1 1 calc R
C17 C 0.2670(7) 1.1539(6) 0.5638(6) 0.088(4) Uani 1 1 d .
H17 H 0.2856 1.1787 0.6092 0.105 Uiso 1 1 calc R
C18 C 0.2480(5) 1.2034(5) 0.5040(5) 0.061(2) Uani 1 1 d .
N2 N 0.0471(8) 1.0021(7) 0.1428(6) 0.175(4) Uani 1 1 d DU
C20 C 0.1146(10) 1.0315(12) 0.1277(10) 0.204(5) Uani 1 1 d DU
H20A H 0.1461 1.0602 0.1693 0.306 Uiso 1 1 calc R
H20B H 0.1024 1.0726 0.0883 0.306 Uiso 1 1 calc R
H20C H 0.1401 0.9814 0.1153 0.306 Uiso 1 1 calc R
C19 C 0.0577(9) 0.9452(7) 0.1887(6) 0.166(4) Uani 1 1 d DU
H19 H 0.0112 0.9320 0.1945 0.200 Uiso 1 1 calc R
C21 C -0.0193(9) 1.0429(11) 0.1033(9) 0.187(5) Uani 1 1 d DU
H21A H -0.0590 1.0266 0.1231 0.280 Uiso 1 1 calc R
H21B H -0.0310 1.0239 0.0542 0.280 Uiso 1 1 calc R
H21C H -0.0132 1.1062 0.1055 0.280 Uiso 1 1 calc R

loop_
_atom_site_aniso_label
_atom_site_aniso_U_11
_atom_site_aniso_U_22
_atom_site_aniso_U_33
_atom_site_aniso_U_23
_atom_site_aniso_U_13
_atom_site_aniso_U_12
Mn1 0.0376(8) 0.0286(7) 0.0316(8) 0.0004(6) 0.0170(6) -0.0053(6)
Mn2 0.0474(7) 0.0581(8) 0.0423(7) 0.0000(5) 0.0164(5) 0.0018(5)
S1 0.0485(12) 0.0775(16) 0.0798(16) -0.0075(13) 0.0314(11) -0.0268(11)
S2 0.0496(12) 0.0978(18) 0.0419(11) 0.0069(11) 0.0280(9) 0.0032(11)
S3 0.0748(14) 0.0337(10) 0.0691(14) -0.0005(10) 0.0130(11) -0.0023(10)
O1 0.044(3) 0.077(4) 0.044(3) -0.010(3) 0.018(2) -0.022(3)
O2 0.057(4) 0.082(4) 0.073(4) 0.004(4) 0.022(3) -0.011(3)
O3 0.059(4) 0.084(4) 0.056(4) 0.009(3) 0.033(3) 0.004(3)
O4 0.061(3) 0.081(4) 0.046(3) -0.003(3) 0.036(3) -0.011(3)
O5 0.096(5) 0.129(7) 0.074(5) -0.047(5) 0.016(4) 0.012(5)
O6 0.083(4) 0.042(3) 0.065(4) -0.004(3) 0.028(3) -0.010(3)
O7 0.138(5) 0.142(5) 0.084(4) 0.030(3) 0.012(3) 0.033(4)
O8 0.105(5) 0.033(3) 0.083(4) 0.000(3) 0.035(4) 0.001(3)
N1 0.127(9) 0.087(7) 0.118(8) -0.027(7) 0.056(7) -0.001(7)
C1 0.047(5) 0.072(6) 0.048(5) -0.014(4) 0.016(4) -0.024(4)
C2 0.046(5) 0.087(7) 0.057(5) -0.007(5) 0.025(4) -0.022(4)
C3 0.046(5) 0.100(8) 0.087(7) 0.015(6) 0.021(5) -0.016(5)
C4 0.051(5) 0.119(9) 0.094(8) 0.002(7) 0.036(5) -0.032(6)
C5 0.052(5) 0.096(7) 0.081(7) -0.007(6) 0.030(5) -0.039(6)
C6 0.042(4) 0.047(4) 0.043(4) 0.002(3) 0.021(3) -0.007(3)
C7 0.051(5) 0.079(6) 0.043(4) 0.001(4) 0.027(4) -0.001(4)
C8 0.054(6) 0.212(15) 0.040(5) -0.005(7) 0.025(4) 0.016(7)
C9 0.070(5) 0.124(6) 0.075(5) 0.001(4) 0.034(4) 0.004(4)
C10 0.052(5) 0.104(7) 0.042(5) -0.001(5) 0.027(4) 0.009(5)
C11 0.120(11) 0.106(10) 0.095(9) -0.027(8) 0.024(8) 0.014(9)
C12 0.164(16) 0.139(14) 0.26(2) -0.102(16) 0.062(15) 0.040(12)
C13 0.120(13) 0.168(18) 0.203(19) -0.008(14) 0.062(13) -0.007(12)
C14 0.054(5) 0.027(4) 0.088(7) -0.007(4) 0.031(5) -0.009(3)
C15 0.068(5) 0.031(4) 0.072(6) 0.002(4) 0.017(4) 0.005(4)
C16 0.130(10) 0.033(5) 0.084(8) 0.013(5) 0.011(7) 0.002(5)
C17 0.143(10) 0.036(5) 0.064(6) -0.008(4) -0.006(6) 0.005(6)
C18 0.067(5) 0.033(4) 0.072(6) -0.007(4) 0.003(4) -0.004(4)
N2 0.166(4) 0.173(6) 0.170(6) 0.089(4) 0.022(4) 0.010(4)
C20 0.200(5) 0.213(8) 0.212(8) 0.015(5) 0.077(6) -0.019(5)
C19 0.171(6) 0.162(6) 0.138(6) 0.068(5) -0.002(4) 0.023(4)
C21 0.195(5) 0.165(6) 0.178(7) 0.067(5) 0.014(5) 0.041(5)

loop_
_atom_type_symbol
_atom_type_description
_atom_type_scat_dispersion_real
_atom_type_scat_dispersion_imag
_atom_type_scat_source
C C 0.0033 0.0016 'International Tables Vol C Tables 4.2.6.8 and 6.1.1.4'
H H 0.0000 0.0000 'International Tables Vol C Tables 4.2.6.8 and 6.1.1.4'
N N 0.0061 0.0033 'International Tables Vol C Tables 4.2.6.8 and 6.1.1.4'
O O 0.0106 0.0060 'International Tables Vol C Tables 4.2.6.8 and 6.1.1.4'
S S 0.1246 0.1234 'International Tables Vol C Tables 4.2.6.8 and 6.1.1.4'
Mn Mn 0.3368 0.7283 'International Tables Vol C Tables 4.2.6.8 and 6.1.1.4'

loop_
_geom_angle_atom_site_label_1
_geom_angle_atom_site_label_2
_geom_angle_atom_site_label_3
_geom_angle
_geom_angle_site_symmetry_1
_geom_angle_site_symmetry_3
O8 Mn1 O8 180.000(1) 7_566 .
O8 Mn1 O4 92.0(2) 7_566 .
O8 Mn1 O4 88.0(2) . .
O8 Mn1 O4 88.0(2) 7_566 7_566
O8 Mn1 O4 92.0(2) . 7_566
O4 Mn1 O4 180.000(1) . 7_566
O8 Mn1 O1 90.6(2) 7_566 7_566
O8 Mn1 O1 89.4(2) . 7_566
O4 Mn1 O1 89.0(2) . 7_566
O4 Mn1 O1 91.0(2) 7_566 7_566
O8 Mn1 O1 89.4(2) 7_566 .
O8 Mn1 O1 90.6(2) . .
O4 Mn1 O1 91.0(2) . .
O4 Mn1 O1 89.0(2) 7_566 .
O1 Mn1 O1 180.000(1) 7_566 .
O3 Mn2 O7 107.7(3) . .
O3 Mn2 O6 94.2(3) . .
O7 Mn2 O6 93.1(3) . .
O3 Mn2 O5 84.9(3) . .
O7 Mn2 O5 84.0(4) . .
O6 Mn2 O5 176.5(3) . .
O3 Mn2 O1 96.6(2) . .
O7 Mn2 O1 150.4(3) . .
O6 Mn2 O1 102.0(2) . .
O5 Mn2 O1 81.5(3) . .
O3 Mn2 O2 153.1(3) . .
O7 Mn2 O2 96.3(3) . .
O6 Mn2 O2 96.5(2) . .
O5 Mn2 O2 85.7(3) . .
O1 Mn2 O2 57.1(2) . .
O3 Mn2 C1 125.1(3) . .
O7 Mn2 C1 122.6(4) . .
O6 Mn2 C1 103.2(2) . .
O5 Mn2 C1 80.1(3) . .
O1 Mn2 C1 29.1(2) . .
O2 Mn2 C1 28.2(2) . .
C2 S1 C5 92.3(5) . .
C7 S2 C10 92.9(4) . .
C15 S3 C18 92.9(4) . .
C1 O1 Mn1 135.9(5) . .
C1 O1 Mn2 89.4(5) . .
Mn1 O1 Mn2 107.2(2) . .
C1 O2 Mn2 89.3(5) . .
C6 O3 Mn2 130.1(5) . .
C6 O4 Mn1 143.2(5) . .
C11 O5 Mn2 126.7(8) . .
C14 O6 Mn2 126.2(5) . .
C19 O7 Mn2 161.5(10) . .
C14 O8 Mn1 140.9(6) 7_566 .
C11 N1 C12 121.0(15) . .
C11 N1 C13 120.3(13) . .
C12 N1 C13 118.5(14) . .
O2 C1 O1 123.1(8) . .
O2 C1 C2 121.1(8) . .
O1 C1 C2 115.6(8) . .
O2 C1 Mn2 62.5(5) . .
O1 C1 Mn2 61.4(4) . .
C2 C1 Mn2 167.2(6) . .
C3 C2 C1 126.0(9) . .
C3 C2 S1 112.6(7) . .
C1 C2 S1 121.3(6) . .
C2 C3 C4 112.3(10) . .
C2 C3 H3 123.9 . .
C4 C3 H3 123.9 . .
C5 C4 C3 112.6(8) . .
C5 C4 H4 123.7 . .
C3 C4 H4 123.7 . .
C4 C5 C5 129.5(10) . 5_566
C4 C5 S1 110.2(7) . .
C5 C5 S1 120.3(11) 5_566 .
O3 C6 O4 125.5(7) . .
O3 C6 C7 116.0(7) . .
O4 C6 C7 118.5(7) . .
C8 C7 C6 128.0(8) . .
C8 C7 S2 110.7(6) . .
C6 C7 S2 121.3(6) . .
C7 C8 C9 113.6(9) . .
C7 C8 H8 123.2 . .
C9 C8 H8 123.2 . .
C10 C9 C8 113.0(9) . .
C10 C9 H9 123.5 . .
C8 C9 H9 123.5 . .
C9 C10 C10 130.1(10) . 2_655
C9 C10 S2 109.8(6) . .
C10 C10 S2 120.0(9) 2_655 .
O5 C11 N1 126.9(15) . .
O5 C11 H11 116.5 . .
N1 C11 H11 116.5 . .
N1 C12 H12A 109.5 . .
N1 C12 H12B 109.5 . .
H12A C12 H12B 109.5 . .
N1 C12 H12C 109.5 . .
H12A C12 H12C 109.5 . .
H12B C12 H12C 109.5 . .
N1 C13 H13A 109.5 . .
N1 C13 H13B 109.5 . .
H13A C13 H13B 109.5 . .
N1 C13 H13C 109.5 . .
H13A C13 H13C 109.5 . .
H13B C13 H13C 109.5 . .
O6 C14 O8 128.4(8) . 7_566
O6 C14 C15 116.6(8) . .
O8 C14 C15 115.0(8) 7_566 .
C16 C15 C14 126.0(8) . .
C16 C15 S3 111.8(6) . .
C14 C15 S3 122.3(7) . .
C15 C16 C17 110.8(8) . .
C15 C16 H16 124.6 . .
C17 C16 H16 124.6 . .
C18 C17 C16 115.3(9) . .
C18 C17 H17 122.3 . .
C16 C17 H17 122.3 . .
C17 C18 C18 129.5(11) . 7_576
C17 C18 S3 109.2(6) . .
C18 C18 S3 121.3(10) 7_576 .
C19 N2 C21 130.4(15) . .
C19 N2 C20 113.2(13) . .
C21 N2 C20 116.3(12) . .
N2 C20 H20A 109.5 . .
N2 C20 H20B 109.5 . .
H20A C20 H20B 109.5 . .
N2 C20 H20C 109.5 . .
H20A C20 H20C 109.5 . .
H20B C20 H20C 109.5 . .
O7 C19 N2 148.2(18) . .
O7 C19 H19 105.9 . .
N2 C19 H19 105.9 . .
N2 C21 H21A 109.5 . .
N2 C21 H21B 109.5 . .
H21A C21 H21B 109.5 . .
N2 C21 H21C 109.5 . .
H21A C21 H21C 109.5 . .
H21B C21 H21C 109.5 . .

loop_
_geom_bond_atom_site_label_1
_geom_bond_atom_site_label_2
_geom_bond_distance
_geom_bond_site_symmetry_2
Mn1 O8 2.125(6) 7_566
Mn1 O8 2.125(6) .
Mn1 O4 2.141(5) .
Mn1 O4 2.141(5) 7_566
Mn1 O1 2.222(5) 7_566
Mn1 O1 2.222(5) .
Mn2 O3 2.087(6) .
Mn2 O7 2.125(8) .
Mn2 O6 2.139(6) .
Mn2 O5 2.231(8) .
Mn2 O1 2.281(6) .
Mn2 O2 2.304(6) .
Mn2 C1 2.597(8) .
S1 C2 1.684(10) .
S1 C5 1.731(8) .
S2 C7 1.698(8) .
S2 C10 1.714(8) .
S3 C15 1.700(8) .
S3 C18 1.739(9) .
O1 C1 1.265(10) .
O2 C1 1.227(10) .
O3 C6 1.239(9) .
O4 C6 1.240(8) .
O5 C11 1.286(14) .
O6 C14 1.225(10) .
O7 C19 1.138(12) .
O8 C14 1.256(10) 7_566
N1 C11 1.286(16) .
N1 C12 1.419(16) .
N1 C13 1.452(18) .
C1 C2 1.505(11) .
C2 C3 1.376(12) .
C3 C4 1.406(14) .
C3 H3 0.9300 .
C4 C5 1.392(15) .
C4 H4 0.9300 .
C5 C5 1.42(2) 5_566
C6 C7 1.477(10) .
C7 C8 1.337(13) .
C8 C9 1.409(12) .
C8 H8 0.9300 .
C9 C10 1.353(13) .
C9 H9 0.9300 .
C10 C10 1.454(14) 2_655
C11 H11 0.9300 .
C12 H12A 0.9600 .
C12 H12B 0.9600 .
C12 H12C 0.9600 .
C13 H13A 0.9600 .
C13 H13B 0.9600 .
C13 H13C 0.9600 .
C14 O8 1.256(10) 7_566
C14 C15 1.495(11) .
C15 C16 1.374(13) .
C16 C17 1.431(12) .
C16 H16 0.9300 .
C17 C18 1.342(13) .
C17 H17 0.9300 .
C18 C18 1.418(15) 7_576
N2 C19 1.213(13) .
N2 C21 1.407(13) .
N2 C20 1.444(15) .
C20 H20A 0.9600 .
C20 H20B 0.9600 .
C20 H20C 0.9600 .
C19 H19 0.9300 .
C21 H21A 0.9600 .
C21 H21B 0.9600 .
C21 H21C 0.9600 .

loop_
_geom_torsion_atom_site_label_1
_geom_torsion_atom_site_label_2
_geom_torsion_atom_site_label_3
_geom_torsion_atom_site_label_4
_geom_torsion
_geom_torsion_site_symmetry_1
_geom_torsion_site_symmetry_4
O8 Mn1 O1 C1 -60.3(8) 7_566 .
O8 Mn1 O1 C1 119.7(8) . .
O4 Mn1 O1 C1 -152.3(8) . .
O4 Mn1 O1 C1 27.7(8) 7_566 .
O1 Mn1 O1 C1 92(100) 7_566 .
O8 Mn1 O1 Mn2 47.4(3) 7_566 .
O8 Mn1 O1 Mn2 -132.6(3) . .
O4 Mn1 O1 Mn2 -44.6(3) . .
O4 Mn1 O1 Mn2 135.4(3) 7_566 .
O1 Mn1 O1 Mn2 -161(100) 7_566 .
O3 Mn2 O1 C1 -168.6(5) . .
O7 Mn2 O1 C1 -23.3(8) . .
O6 Mn2 O1 C1 95.7(5) . .
O5 Mn2 O1 C1 -84.8(5) . .
O2 Mn2 O1 C1 5.6(5) . .
O3 Mn2 O1 Mn1 52.9(3) . .
O7 Mn2 O1 Mn1 -161.8(6) . .
O6 Mn2 O1 Mn1 -42.8(3) . .
O5 Mn2 O1 Mn1 136.7(3) . .
O2 Mn2 O1 Mn1 -132.9(3) . .
C1 Mn2 O1 Mn1 -138.5(6) . .
O3 Mn2 O2 C1 7.0(9) . .
O7 Mn2 O2 C1 160.3(6) . .
O6 Mn2 O2 C1 -105.8(5) . .
O5 Mn2 O2 C1 76.8(5) . .
O1 Mn2 O2 C1 -5.8(5) . .
O7 Mn2 O3 C6 160.4(8) . .
O6 Mn2 O3 C6 65.8(8) . .
O5 Mn2 O3 C6 -117.5(8) . .
O1 Mn2 O3 C6 -36.7(8) . .
O2 Mn2 O3 C6 -47.5(11) . .
C1 Mn2 O3 C6 -43.5(8) . .
O8 Mn1 O4 C6 -67.5(9) 7_566 .
O8 Mn1 O4 C6 112.5(9) . .
O4 Mn1 O4 C6 69(100) 7_566 .
O1 Mn1 O4 C6 -158.1(9) 7_566 .
O1 Mn1 O4 C6 21.9(9) . .
O3 Mn2 O5 C11 13.5(11) . .
O7 Mn2 O5 C11 122.0(12) . .
O6 Mn2 O5 C11 88(5) . .
O1 Mn2 O5 C11 -83.9(12) . .
O2 Mn2 O5 C11 -141.3(12) . .
C1 Mn2 O5 C11 -113.4(12) . .
O3 Mn2 O6 C14 -83.4(7) . .
O7 Mn2 O6 C14 168.6(7) . .
O5 Mn2 O6 C14 -158(4) . .
O1 Mn2 O6 C14 14.2(7) . .
O2 Mn2 O6 C14 71.9(7) . .
C1 Mn2 O6 C14 44.1(7) . .
O3 Mn2 O7 C19 -161(3) . .
O6 Mn2 O7 C19 -65(3) . .
O5 Mn2 O7 C19 116(3) . .
O1 Mn2 O7 C19 56(3) . .
O2 Mn2 O7 C19 31(3) . .
C1 Mn2 O7 C19 42(3) . .
O8 Mn1 O8 C14 -111(54) 7_566 7_566
O4 Mn1 O8 C14 139.9(10) . 7_566
O4 Mn1 O8 C14 -40.1(10) 7_566 7_566
O1 Mn1 O8 C14 50.8(9) 7_566 7_566
O1 Mn1 O8 C14 -129.2(9) . 7_566
Mn2 O2 C1 O1 10.5(8) . .
Mn2 O2 C1 C2 -166.0(7) . .
Mn1 O1 C1 O2 103.9(9) . .
Mn2 O1 C1 O2 -10.6(8) . .
Mn1 O1 C1 C2 -79.5(10) . .
Mn2 O1 C1 C2 166.0(6) . .
Mn1 O1 C1 Mn2 114.5(7) . .
O3 Mn2 C1 O2 -176.1(5) . .
O7 Mn2 C1 O2 -23.4(7) . .
O6 Mn2 C1 O2 79.0(5) . .
O5 Mn2 C1 O2 -99.7(5) . .
O1 Mn2 C1 O2 170.0(8) . .
O3 Mn2 C1 O1 13.9(6) . .
O7 Mn2 C1 O1 166.6(5) . .
O6 Mn2 C1 O1 -91.0(5) . .
O5 Mn2 C1 O1 90.3(5) . .
O2 Mn2 C1 O1 -170.0(8) . .
O3 Mn2 C1 C2 -66(3) . .
O7 Mn2 C1 C2 87(3) . .
O6 Mn2 C1 C2 -171(3) . .
O5 Mn2 C1 C2 10(3) . .
O1 Mn2 C1 C2 -80(3) . .
O2 Mn2 C1 C2 110(3) . .
O2 C1 C2 C3 -8.5(14) . .
O1 C1 C2 C3 174.8(9) . .
Mn2 C1 C2 C3 -112(3) . .
O2 C1 C2 S1 169.0(7) . .
O1 C1 C2 S1 -7.7(11) . .
Mn2 C1 C2 S1 66(3) . .
C5 S1 C2 C3 0.0(8) . .
C5 S1 C2 C1 -177.8(7) . .
C1 C2 C3 C4 176.9(9) . .
S1 C2 C3 C4 -0.7(12) . .
C2 C3 C4 C5 1.3(14) . .
C3 C4 C5 C5 176.9(13) . 5_566
C3 C4 C5 S1 -1.3(12) . .
C2 S1 C5 C4 0.7(8) . .
C2 S1 C5 C5 -177.7(12) . 5_566
Mn2 O3 C6 O4 7.8(13) . .
Mn2 O3 C6 C7 -173.7(6) . .
Mn1 O4 C6 O3 2.1(15) . .
Mn1 O4 C6 C7 -176.3(6) . .
O3 C6 C7 C8 165.8(11) . .
O4 C6 C7 C8 -15.5(16) . .
O3 C6 C7 S2 -10.5(11) . .
O4 C6 C7 S2 168.2(6) . .
C10 S2 C7 C8 1.0(10) . .
C10 S2 C7 C6 177.8(8) . .
C6 C7 C8 C9 -176.5(10) . .
S2 C7 C8 C9 0.1(15) . .
C7 C8 C9 C10 -1.5(18) . .
C8 C9 C10 C10 179.6(8) . 2_655
C8 C9 C10 S2 2.2(14) . .
C7 S2 C10 C9 -1.8(9) . .
C7 S2 C10 C10 -179.5(4) . 2_655
Mn2 O5 C11 N1 143.3(12) . .
C12 N1 C11 O5 175.2(15) . .
C13 N1 C11 O5 0(2) . .
Mn2 O6 C14 O8 1.8(13) . 7_566
Mn2 O6 C14 C15 -179.4(5) . .
O6 C14 C15 C16 178.0(9) . .
O8 C14 C15 C16 -3.0(14) 7_566 .
O6 C14 C15 S3 -1.4(11) . .
O8 C14 C15 S3 177.7(6) 7_566 .
C18 S3 C15 C16 -0.1(8) . .
C18 S3 C15 C14 179.4(8) . .
C14 C15 C16 C17 -179.8(9) . .
S3 C15 C16 C17 -0.4(13) . .
C15 C16 C17 C18 0.8(16) . .
C16 C17 C18 C18 -179.3(13) . 7_576
C16 C17 C18 S3 -0.9(14) . .
C15 S3 C18 C17 0.5(9) . .
C15 S3 C18 C18 179.2(11) . 7_576
Mn2 O7 C19 N2 140(3) . .
C21 N2 C19 O7 179.5(5) . .
C20 N2 C19 O7 -0.8(7) . .
